data_4083012
loop_
_publ_author_name
'Guo, Shuai'
'Huynh, Han Vinh'

_publ_section_title
;
 Dinuclear Triazole-Derived Janus-Type N-Heterocyclic Carbene Complexes of
 Palladium: Syntheses, Isomerizations, and Catalytic Studies toward Direct
 C5-Arylation of Imidazoles
;
_journal_issue 8
_journal_name_full Organometallics
_journal_page_first 2004
_journal_paper_doi 10.1021/om500139b
_journal_volume 33
_journal_year 2014
_chemical_formula_sum 'C42.5 H42 Br4 Cl3 N3 P2 Pd2'
_chemical_formula_weight 1295.52
_chemical_name_systematic
; 
 ? 
;
_space_group_IT_number 14
_symmetry_cell_setting monoclinic
_symmetry_space_group_name_Hall '-P 2ybc'
_symmetry_space_group_name_H-M 'P 1 21/c 1'
_atom_sites_solution_hydrogens geom
_atom_sites_solution_primary direct
_atom_sites_solution_secondary difmap
_audit_creation_method SHELXL-97
_cell_angle_alpha 90.00
_cell_angle_beta 99.723(2)
_cell_angle_gamma 90.00
_cell_formula_units_Z 4
_cell_length_a 14.6313(12)
_cell_length_b 19.8067(17)
_cell_length_c 16.2085(14)
_cell_measurement_reflns_used 6301
_cell_measurement_temperature 100(2)
_cell_measurement_theta_max 27.84
_cell_measurement_theta_min 2.42
_cell_volume 4629.7(7)
_computing_cell_refinement 'Bruker SAINT'
_computing_data_collection 'Bruker APEX2'
_computing_data_reduction 'Bruker SAINT'
_computing_molecular_graphics 'Bruker SHELXTL'
_computing_publication_material 'Bruker SHELXTL'
_computing_structure_refinement 'SHELXL-97 (Sheldrick, 1997)'
_computing_structure_solution 'SHELXS-97 (Sheldrick, 1990)'
_diffrn_ambient_temperature 100(2)
_diffrn_measured_fraction_theta_full 0.999
_diffrn_measured_fraction_theta_max 0.999
_diffrn_measurement_device_type 'Bruker APEX-II CCD'
_diffrn_measurement_method '\f and \w scans'
_diffrn_radiation_monochromator graphite
_diffrn_radiation_source 'fine-focus sealed tube'
_diffrn_radiation_type MoK\a
_diffrn_radiation_wavelength 0.71073
_diffrn_reflns_av_R_equivalents 0.0465
_diffrn_reflns_av_sigmaI/netI 0.0497
_diffrn_reflns_limit_h_max 17
_diffrn_reflns_limit_h_min -17
_diffrn_reflns_limit_k_max 23
_diffrn_reflns_limit_k_min -23
_diffrn_reflns_limit_l_max 12
_diffrn_reflns_limit_l_min -19
_diffrn_reflns_number 26570
_diffrn_reflns_theta_full 25.00
_diffrn_reflns_theta_max 25.00
_diffrn_reflns_theta_min 1.41
_diffrn_standards_number 0
_exptl_absorpt_coefficient_mu 4.505
_exptl_absorpt_correction_T_max 0.3871
_exptl_absorpt_correction_T_min 0.2116
_exptl_absorpt_correction_type multi-scan
_exptl_absorpt_process_details 'Sadabs, (Sheldrick 2008)'
_exptl_crystal_colour Yellow
_exptl_crystal_density_diffrn 1.859
_exptl_crystal_density_meas ?
_exptl_crystal_density_method 'not measured'
_exptl_crystal_description Block
_exptl_crystal_F_000 2524
_exptl_crystal_size_max 0.50
_exptl_crystal_size_mid 0.30
_exptl_crystal_size_min 0.26
_refine_diff_density_max 1.205
_refine_diff_density_min -1.109
_refine_diff_density_rms 0.137
_refine_ls_extinction_method none
_refine_ls_goodness_of_fit_ref 1.047
_refine_ls_hydrogen_treatment constr
_refine_ls_matrix_type full
_refine_ls_number_parameters 566
_refine_ls_number_reflns 8158
_refine_ls_number_restraints 253
_refine_ls_restrained_S_all 1.038
_refine_ls_R_factor_all 0.0553
_refine_ls_R_factor_gt 0.0416
_refine_ls_shift/su_max 0.001
_refine_ls_shift/su_mean 0.000
_refine_ls_structure_factor_coef Fsqd
_refine_ls_weighting_details 'calc w=1/[\s^2^(Fo^2^)+(0.0548P)^2^+11.5657P] where P=(Fo^2^+2Fc^2^)/3'
_refine_ls_weighting_scheme calc
_refine_ls_wR_factor_gt 0.1056
_refine_ls_wR_factor_ref 0.1113
_reflns_number_gt 6631
_reflns_number_total 8158
_reflns_threshold_expression >2sigma(I)
_cod_data_source_file om500139b_si_001.cif
_cod_data_source_block c176
_cod_depositor_comments
;
The following automatic conversions were performed:

'_symmetry_cell_setting' value 'Monoclinic' changed to 'monoclinic'
according to
/usr/data/users/saulius/crontab/automatic-downloads/rss-feeds/ACS/lib/dictionaries/cif_core.dic
dictionary named 'cif_core.dic' version 2.4.2 from
2011-04-26.

'_exptl_absorpt_correction_type' value 'Multi-scan'
changed to 'multi-scan' according to
/usr/data/users/saulius/crontab/automatic-downloads/rss-feeds/ACS/lib/dictionaries/cif_core.dic
dictionary named 'cif_core.dic' version 2.4.2 from 2011-04-26.

Automatic conversion script
Id: cif_fix_values 2281 2013-09-26 08:29:07Z andrius 

 Adding full bibliography for 4083012--4083014.cif.

The following automatic conversions were performed:

'_exptl_crystal_density_meas' value 'Not Measured' was changed to '?'
- the value is perceived as not measured.

Automatic conversion script
Id: cif_fix_values 3008 2015-01-20 13:52:24Z robertas 
;
_cod_original_sg_symbol_H-M P2(1)/c
_cod_original_formula_sum 'C42.50 H42 Br4 Cl3 N3 P2 Pd2'
_cod_database_code 4083012

loop_
_symmetry_equiv_pos_as_xyz
'x, y, z'
'-x, y+1/2, -z+1/2'
'-x, -y, -z'
'x, -y-1/2, z-1/2'

loop_
_atom_site_label
_atom_site_type_symbol
_atom_site_fract_x
_atom_site_fract_y
_atom_site_fract_z
_atom_site_U_iso_or_equiv
_atom_site_adp_type
_atom_site_occupancy
_atom_site_symmetry_multiplicity
_atom_site_calc_flag
_atom_site_refinement_flags
_atom_site_disorder_assembly
_atom_site_disorder_group
C1B C 0.4457(3) 0.2446(2) 0.9506(5) 0.0240(19) Uani 0.569(15) 1 d PGDU A 1
C2B C 0.5178(3) 0.2396(3) 1.0181(5) 0.0266(19) Uani 0.569(15) 1 d PGU A 1
H2BA H 0.5211 0.2701 1.0638 0.032 Uiso 0.569(15) 1 calc PR A 1
C3B C 0.5851(3) 0.1899(4) 1.0189(6) 0.029(2) Uani 0.569(15) 1 d PGU A 1
H3BA H 0.6344 0.1865 1.0651 0.035 Uiso 0.569(15) 1 calc PR A 1
C4B C 0.5803(4) 0.1453(3) 0.9521(8) 0.031(2) Uani 0.569(15) 1 d PGU A 1
H4BA H 0.6263 0.1114 0.9527 0.037 Uiso 0.569(15) 1 calc PR A 1
C5B C 0.5082(4) 0.1503(2) 0.8846(7) 0.030(2) Uani 0.569(15) 1 d PGU A 1
H5BA H 0.5049 0.1198 0.8389 0.036 Uiso 0.569(15) 1 calc PR A 1
C6B C 0.4409(3) 0.2000(2) 0.8838(6) 0.029(2) Uani 0.569(15) 1 d PGU A 1
H6BA H 0.3916 0.2034 0.8376 0.035 Uiso 0.569(15) 1 calc PR A 1
C1X C 0.4496(3) 0.2497(2) 0.9753(5) 0.024(2) Uani 0.431(15) 1 d PGDU A 2
C2X C 0.4485(3) 0.1991(2) 0.9157(6) 0.026(2) Uani 0.431(15) 1 d PGU A 2
H2XA H 0.3988 0.1966 0.8698 0.031 Uiso 0.431(15) 1 calc PR A 2
C3X C 0.5200(4) 0.15220(19) 0.9233(7) 0.029(2) Uani 0.431(15) 1 d PGU A 2
H3XA H 0.5193 0.1176 0.8826 0.035 Uiso 0.431(15) 1 calc PR A 2
C4X C 0.5928(3) 0.1559(3) 0.9905(7) 0.028(2) Uani 0.431(15) 1 d PGU A 2
H4XA H 0.6417 0.1238 0.9957 0.034 Uiso 0.431(15) 1 calc PR A 2
C5X C 0.5939(3) 0.2065(4) 1.0501(6) 0.029(2) Uani 0.431(15) 1 d PGU A 2
H5XA H 0.6436 0.2090 1.0960 0.035 Uiso 0.431(15) 1 calc PR A 2
C6X C 0.5223(3) 0.2534(4) 1.0425(5) 0.026(2) Uani 0.431(15) 1 d PGU A 2
H6XA H 0.5231 0.2880 1.0832 0.031 Uiso 0.431(15) 1 calc PR A 2
Pd1 Pd 0.21653(3) 0.256396(19) 0.95779(3) 0.01708(11) Uani 1 1 d . A .
Pd2 Pd -0.02681(3) 0.479863(19) 0.80159(3) 0.01727(11) Uani 1 1 d . A .
Br1 Br 0.29931(4) 0.18758(3) 1.07211(4) 0.02987(16) Uani 1 1 d . . .
Br2 Br 0.06672(4) 0.19850(3) 0.95625(4) 0.03587(17) Uani 1 1 d . . .
Br3 Br 0.11621(4) 0.54130(3) 0.85810(5) 0.03684(18) Uani 1 1 d . . .
Br4 Br -0.11755(4) 0.58417(3) 0.80226(4) 0.02975(16) Uani 1 1 d . . .
P1 P 0.35379(10) 0.30860(7) 0.95492(10) 0.0237(3) Uani 1 1 d D . .
P2 P -0.15493(9) 0.41822(7) 0.75152(9) 0.0175(3) Uani 1 1 d . . .
N1 N 0.0895(3) 0.3679(2) 0.8845(3) 0.0164(9) Uani 1 1 d . A .
N2 N 0.1441(3) 0.3139(2) 0.7900(3) 0.0178(10) Uani 1 1 d . A .
N3 N 0.0895(3) 0.3663(2) 0.7532(3) 0.0181(10) Uani 1 1 d . A .
C1 C 0.1466(3) 0.3153(2) 0.8717(3) 0.0156(11) Uani 1 1 d . . .
C2 C 0.0544(4) 0.3995(3) 0.8116(3) 0.0174(11) Uani 1 1 d . . .
C3 C 0.0704(4) 0.3879(3) 0.9670(3) 0.0252(13) Uani 1 1 d . . .
H3A H 0.1216 0.4157 0.9955 0.038 Uiso 1 1 calc R A .
H3B H 0.0640 0.3475 1.0004 0.038 Uiso 1 1 calc R . .
H3C H 0.0127 0.4140 0.9601 0.038 Uiso 1 1 calc R . .
C4 C 0.1870(4) 0.2645(3) 0.7414(4) 0.0267(13) Uani 1 1 d . . .
H4A H 0.2396 0.2854 0.7208 0.040 Uiso 1 1 calc R A .
H4B H 0.1413 0.2492 0.6938 0.040 Uiso 1 1 calc R . .
H4C H 0.2089 0.2258 0.7770 0.040 Uiso 1 1 calc R . .
C5 C 0.0790(4) 0.3799(3) 0.6630(3) 0.0262(13) Uani 1 1 d . . .
H5A H 0.0425 0.4211 0.6497 0.039 Uiso 1 1 calc R A .
H5B H 0.0472 0.3419 0.6318 0.039 Uiso 1 1 calc R . .
H5C H 0.1403 0.3858 0.6473 0.039 Uiso 1 1 calc R . .
C1A C 0.3857(4) 0.3672(3) 1.0418(4) 0.0269(13) Uani 1 1 d . A .
C2A C 0.3367(4) 0.3694(3) 1.1079(4) 0.0326(15) Uani 1 1 d . . .
H2A H 0.2855 0.3400 1.1086 0.039 Uiso 1 1 calc R A .
C3A C 0.3627(4) 0.4147(3) 1.1728(5) 0.0417(17) Uani 1 1 d . A .
H3A1 H 0.3286 0.4170 1.2178 0.050 Uiso 1 1 calc R . .
C4A C 0.4381(5) 0.4564(3) 1.1721(5) 0.0457(19) Uani 1 1 d . . .
H4A1 H 0.4564 0.4870 1.2171 0.055 Uiso 1 1 calc R A .
C5A C 0.4865(5) 0.4542(3) 1.1075(5) 0.0451(19) Uani 1 1 d . A .
H5A1 H 0.5384 0.4832 1.1079 0.054 Uiso 1 1 calc R . .
C6A C 0.4612(2) 0.41019(17) 1.0411(2) 0.0377(16) Uani 1 1 d . . .
H6A H 0.4947 0.4093 0.9957 0.045 Uiso 1 1 calc R A .
C1C C 0.3632(2) 0.36063(17) 0.8636(2) 0.0242(13) Uani 1 1 d R A .
C2C C 0.4260(2) 0.34809(17) 0.8104(2) 0.0289(14) Uani 1 1 d R . .
H2C H 0.4685 0.3117 0.8220 0.035 Uiso 1 1 d R . .
C3C C 0.4275(4) 0.3882(3) 0.7401(4) 0.0343(15) Uani 1 1 d . A .
H3C1 H 0.4698 0.3781 0.7033 0.041 Uiso 1 1 calc R . .
C4C C 0.3684(4) 0.4419(3) 0.7237(4) 0.0328(15) Uani 1 1 d . . .
H4C1 H 0.3691 0.4689 0.6754 0.039 Uiso 1 1 calc R A .
C5C C 0.3070(4) 0.4569(3) 0.7788(4) 0.0300(14) Uani 1 1 d . A .
H5C1 H 0.2665 0.4945 0.7683 0.036 Uiso 1 1 calc R . .
C6C C 0.3053(4) 0.4170(3) 0.8481(4) 0.0244(13) Uani 1 1 d . . .
H6C H 0.2643 0.4278 0.8858 0.029 Uiso 1 1 calc R A .
C1D C -0.2195(3) 0.3934(3) 0.8330(4) 0.0208(12) Uani 1 1 d . . .
C2D C -0.2236(4) 0.4375(3) 0.8982(4) 0.0299(14) Uani 1 1 d . . .
H2D H -0.1919 0.4795 0.9007 0.036 Uiso 1 1 calc R . .
C3D C -0.2741(5) 0.4201(4) 0.9600(4) 0.0449(18) Uani 1 1 d . . .
H3D H -0.2778 0.4508 1.0044 0.054 Uiso 1 1 calc R . .
C4D C -0.3188(4) 0.3589(3) 0.9580(4) 0.0373(16) Uani 1 1 d . . .
H4D H -0.3513 0.3467 1.0018 0.045 Uiso 1 1 calc R . .
C5D C -0.3164(4) 0.3157(3) 0.8921(4) 0.0369(16) Uani 1 1 d . . .
H5D H -0.3489 0.2740 0.8896 0.044 Uiso 1 1 calc R . .
C6D C -0.2673(4) 0.3322(3) 0.8299(4) 0.0312(14) Uani 1 1 d . . .
H6D H -0.2659 0.3020 0.7847 0.037 Uiso 1 1 calc R . .
C1E C -0.1336(3) 0.3397(3) 0.6990(4) 0.0193(12) Uani 1 1 d . . .
C2E C -0.0874(4) 0.2860(3) 0.7465(4) 0.0242(13) Uani 1 1 d . . .
H2E H -0.0715 0.2898 0.8056 0.029 Uiso 1 1 calc R . .
C3E C -0.0657(4) 0.2283(3) 0.7065(4) 0.0318(15) Uani 1 1 d . . .
H3E H -0.0352 0.1920 0.7383 0.038 Uiso 1 1 calc R . .
C4E C -0.0880(4) 0.2228(3) 0.6206(5) 0.0380(17) Uani 1 1 d . . .
H4E H -0.0707 0.1833 0.5937 0.046 Uiso 1 1 calc R . .
C5E C -0.1346(4) 0.2735(3) 0.5734(4) 0.0322(15) Uani 1 1 d . . .
H5E H -0.1519 0.2685 0.5145 0.039 Uiso 1 1 calc R . .
C6E C -0.1565(4) 0.3330(3) 0.6133(4) 0.0248(13) Uani 1 1 d . . .
H6E H -0.1873 0.3688 0.5809 0.030 Uiso 1 1 calc R . .
C1F C -0.2359(4) 0.4632(3) 0.6730(3) 0.0201(12) Uani 1 1 d . . .
C2F C -0.3309(4) 0.4556(3) 0.6671(4) 0.0275(13) Uani 1 1 d . . .
H2F H -0.3555 0.4268 0.7049 0.033 Uiso 1 1 calc R . .
C3F C -0.3899(4) 0.4905(3) 0.6052(4) 0.0354(16) Uani 1 1 d . . .
H3F H -0.4552 0.4857 0.6006 0.042 Uiso 1 1 calc R . .
C4F C -0.3537(5) 0.5323(3) 0.5501(4) 0.0376(16) Uani 1 1 d . . .
H4F H -0.3943 0.5559 0.5079 0.045 Uiso 1 1 calc R . .
C6F C -0.2012(4) 0.5056(3) 0.6174(4) 0.0282(13) Uani 1 1 d . . .
H6F H -0.1361 0.5110 0.6216 0.034 Uiso 1 1 calc R . .
C5F C -0.2598(4) 0.5397(3) 0.5564(4) 0.0323(15) Uani 1 1 d . . .
H5F H -0.2353 0.5685 0.5186 0.039 Uiso 1 1 calc R . .
C2S C 0.8245(9) 0.1254(7) 0.8337(9) 0.054(4) Uani 0.50 1 d PDU B 1
H2S1 H 0.8667 0.1122 0.7947 0.065 Uiso 0.50 1 calc PR B 1
H2S2 H 0.8508 0.1665 0.8633 0.065 Uiso 0.50 1 calc PR B 1
Cl4 Cl 0.8271(8) 0.0633(9) 0.9055(10) 0.088(3) Uani 0.50 1 d PD B 1
Cl3 Cl 0.7214(3) 0.14647(17) 0.7756(3) 0.0626(12) Uani 0.50 1 d PD B 1
C1S C 0.6249(9) 0.1658(9) 0.7465(11) 0.078(6) Uani 0.50 1 d PDU C -2
H1S1 H 0.6556 0.1756 0.8044 0.094 Uiso 0.50 1 calc PR C -2
H1S2 H 0.6021 0.1187 0.7456 0.094 Uiso 0.50 1 calc PR C -2
Cl2 Cl 0.7049(4) 0.1701(3) 0.6846(4) 0.0886(16) Uani 0.50 1 d PD C -2
Cl1 Cl 0.5308(4) 0.2180(3) 0.7232(3) 0.0912(17) Uani 0.50 1 d PD C -2
C3S C 0.9055(9) 0.0724(9) 0.8895(11) 0.105(10) Uani 0.50 1 d PD D -3
H3S1 H 0.9093 0.0527 0.8340 0.126 Uiso 0.50 1 calc PR D -3
H3S2 H 0.9350 0.1175 0.8924 0.126 Uiso 0.50 1 calc PR D -3
Cl6 Cl 0.7922(8) 0.0812(9) 0.8991(10) 0.088(3) Uani 0.50 1 d PD D -3
Cl5 Cl 0.9643(3) 0.0223(2) 0.9653(3) 0.0666(12) Uani 0.50 1 d PD D -3

loop_
_atom_site_aniso_label
_atom_site_aniso_U_11
_atom_site_aniso_U_22
_atom_site_aniso_U_33
_atom_site_aniso_U_23
_atom_site_aniso_U_13
_atom_site_aniso_U_12
C1B 0.021(3) 0.022(3) 0.029(4) 0.004(3) 0.004(3) -0.002(3)
C2B 0.022(3) 0.026(3) 0.031(4) -0.001(3) 0.004(3) -0.001(3)
C3B 0.023(3) 0.026(4) 0.035(4) 0.002(3) -0.001(3) 0.000(3)
C4B 0.029(4) 0.025(4) 0.039(5) 0.004(3) 0.005(4) 0.000(3)
C5B 0.032(4) 0.025(3) 0.034(5) -0.003(3) 0.008(3) -0.001(3)
C6B 0.029(4) 0.026(4) 0.033(4) -0.003(3) 0.005(3) -0.003(3)
C1X 0.022(4) 0.023(4) 0.029(5) 0.003(4) 0.007(4) 0.000(4)
C2X 0.024(4) 0.024(4) 0.031(5) 0.005(4) 0.008(4) -0.003(3)
C3X 0.029(4) 0.023(4) 0.036(5) 0.001(4) 0.005(4) -0.001(4)
C4X 0.022(4) 0.028(5) 0.034(6) 0.004(4) 0.005(4) -0.001(4)
C5X 0.020(4) 0.034(5) 0.033(5) 0.007(4) 0.002(4) 0.003(4)
C6X 0.019(4) 0.028(4) 0.030(5) 0.006(4) 0.001(4) 0.001(4)
Pd1 0.0168(2) 0.0161(2) 0.0176(2) 0.00248(16) 0.00080(17) 0.00034(16)
Pd2 0.0156(2) 0.0137(2) 0.0212(2) 0.00223(16) -0.00083(17) -0.00136(16)
Br1 0.0348(3) 0.0298(3) 0.0241(3) 0.0044(2) 0.0022(3) 0.0059(3)
Br2 0.0230(3) 0.0393(4) 0.0457(4) 0.0202(3) 0.0068(3) -0.0045(3)
Br3 0.0239(3) 0.0224(3) 0.0591(5) 0.0000(3) -0.0077(3) -0.0063(2)
Br4 0.0286(3) 0.0185(3) 0.0407(4) -0.0009(2) 0.0019(3) 0.0006(2)
P1 0.0163(7) 0.0179(7) 0.0346(9) 0.0040(6) -0.0025(6) -0.0001(6)
P2 0.0147(7) 0.0144(6) 0.0222(8) 0.0011(5) -0.0005(6) 0.0002(5)
N1 0.016(2) 0.017(2) 0.015(2) 0.0013(18) -0.0017(18) -0.0020(18)
N2 0.015(2) 0.019(2) 0.020(3) -0.0015(18) 0.0025(19) -0.0009(18)
N3 0.011(2) 0.026(2) 0.016(2) 0.0027(19) -0.0019(18) 0.0004(19)
C1 0.012(2) 0.017(3) 0.017(3) -0.001(2) 0.000(2) -0.005(2)
C2 0.018(3) 0.017(3) 0.017(3) 0.001(2) 0.002(2) -0.008(2)
C3 0.031(3) 0.025(3) 0.020(3) -0.005(2) 0.004(3) -0.001(2)
C4 0.028(3) 0.030(3) 0.023(3) -0.003(3) 0.006(3) 0.006(3)
C5 0.018(3) 0.047(4) 0.013(3) 0.003(3) 0.002(2) 0.003(3)
C1A 0.023(3) 0.018(3) 0.034(4) 0.006(2) -0.011(3) -0.001(2)
C2A 0.019(3) 0.028(3) 0.047(4) -0.007(3) -0.007(3) -0.001(3)
C3A 0.028(3) 0.043(4) 0.052(5) -0.023(3) 0.001(3) 0.002(3)
C4A 0.039(4) 0.031(4) 0.062(5) -0.015(3) -0.006(4) -0.006(3)
C5A 0.040(4) 0.031(4) 0.056(5) 0.010(3) -0.018(4) -0.019(3)
C6A 0.029(3) 0.042(4) 0.036(4) 0.010(3) -0.012(3) -0.011(3)
C1C 0.014(3) 0.028(3) 0.028(3) 0.002(3) -0.004(2) -0.009(2)
C2C 0.017(3) 0.027(3) 0.040(4) -0.001(3) -0.003(3) -0.006(2)
C3C 0.028(3) 0.046(4) 0.026(3) -0.010(3) -0.002(3) -0.013(3)
C4C 0.021(3) 0.041(4) 0.032(4) 0.005(3) -0.008(3) -0.015(3)
C5C 0.023(3) 0.028(3) 0.034(4) 0.002(3) -0.008(3) -0.009(3)
C6C 0.018(3) 0.023(3) 0.031(3) 0.003(2) 0.000(3) -0.007(2)
C1D 0.013(3) 0.022(3) 0.025(3) 0.004(2) -0.002(2) 0.002(2)
C2D 0.024(3) 0.037(3) 0.029(3) -0.004(3) 0.004(3) -0.008(3)
C3D 0.038(4) 0.070(5) 0.027(4) -0.011(3) 0.005(3) -0.012(4)
C4D 0.028(3) 0.055(4) 0.030(4) 0.013(3) 0.008(3) -0.009(3)
C5D 0.026(3) 0.035(4) 0.050(4) 0.009(3) 0.008(3) -0.005(3)
C6D 0.026(3) 0.024(3) 0.044(4) -0.003(3) 0.007(3) -0.001(3)
C1E 0.011(3) 0.019(3) 0.028(3) -0.004(2) 0.003(2) -0.005(2)
C2E 0.020(3) 0.017(3) 0.035(3) 0.003(2) 0.003(3) -0.003(2)
C3E 0.025(3) 0.019(3) 0.054(4) 0.001(3) 0.012(3) 0.003(2)
C4E 0.034(4) 0.023(3) 0.063(5) -0.017(3) 0.024(4) -0.001(3)
C5E 0.030(3) 0.031(3) 0.036(4) -0.013(3) 0.010(3) -0.007(3)
C6E 0.015(3) 0.028(3) 0.031(3) -0.003(3) 0.001(2) -0.001(2)
C1F 0.021(3) 0.017(3) 0.020(3) -0.002(2) -0.004(2) 0.004(2)
C2F 0.024(3) 0.024(3) 0.032(3) -0.004(3) 0.000(3) 0.002(2)
C3F 0.019(3) 0.039(4) 0.042(4) -0.007(3) -0.013(3) 0.009(3)
C4F 0.044(4) 0.035(4) 0.027(4) -0.001(3) -0.013(3) 0.017(3)
C6F 0.030(3) 0.028(3) 0.025(3) 0.006(3) 0.001(3) 0.007(3)
C5F 0.042(4) 0.027(3) 0.026(3) 0.004(3) 0.000(3) 0.009(3)
C2S 0.068(7) 0.038(6) 0.051(6) -0.013(5) -0.004(5) -0.019(5)
Cl4 0.096(9) 0.117(8) 0.056(3) -0.026(4) 0.031(6) -0.033(5)
Cl3 0.076(3) 0.0245(17) 0.100(4) -0.0071(19) 0.052(3) -0.0026(17)
C1S 0.078(9) 0.079(9) 0.076(9) -0.009(7) 0.007(7) -0.016(7)
Cl2 0.074(3) 0.101(4) 0.090(4) -0.006(3) 0.012(3) 0.001(3)
Cl1 0.093(4) 0.110(4) 0.067(3) -0.009(3) 0.002(3) 0.032(3)
C3S 0.028(9) 0.15(2) 0.13(2) -0.112(18) 0.000(11) -0.018(11)
Cl6 0.096(9) 0.117(8) 0.056(3) -0.026(4) 0.031(6) -0.033(5)
Cl5 0.076(3) 0.069(3) 0.056(3) -0.017(2) 0.016(2) -0.010(2)

loop_
_atom_type_symbol
_atom_type_description
_atom_type_scat_dispersion_real
_atom_type_scat_dispersion_imag
_atom_type_scat_source
C C 0.0033 0.0016 'International Tables Vol C Tables 4.2.6.8 and 6.1.1.4'
H H 0.0000 0.0000 'International Tables Vol C Tables 4.2.6.8 and 6.1.1.4'
N N 0.0061 0.0033 'International Tables Vol C Tables 4.2.6.8 and 6.1.1.4'
P P 0.1023 0.0942 'International Tables Vol C Tables 4.2.6.8 and 6.1.1.4'
Br Br -0.2901 2.4595 'International Tables Vol C Tables 4.2.6.8 and 6.1.1.4'
Pd Pd -0.9988 1.0072 'International Tables Vol C Tables 4.2.6.8 and 6.1.1.4'
Cl Cl 0.1484 0.1585 'International Tables Vol C Tables 4.2.6.8 and 6.1.1.4'

loop_
_geom_angle_atom_site_label_1
_geom_angle_atom_site_label_2
_geom_angle_atom_site_label_3
_geom_angle
C2B C1B C6B 120.0
C2B C1B P1 118.5(3)
C6B C1B P1 121.4(3)
C1B C2B C3B 120.0
C1B C2B H2BA 120.0
C3B C2B H2BA 120.0
C2B C3B C4B 120.0
C2B C3B H3BA 120.0
C4B C3B H3BA 120.0
C5B C4B C3B 120.0
C5B C4B H4BA 120.0
C3B C4B H4BA 120.0
C6B C5B C4B 120.0
C6B C5B H5BA 120.0
C4B C5B H5BA 120.0
C5B C6B C1B 120.0
C5B C6B H6BA 120.0
C1B C6B H6BA 120.0
C2X C1X C6X 120.0
C2X C1X P1 114.8(3)
C6X C1X P1 125.2(3)
C3X C2X C1X 120.0
C3X C2X H2XA 120.0
C1X C2X H2XA 120.0
C2X C3X C4X 120.0
C2X C3X H3XA 120.0
C4X C3X H3XA 120.0
C3X C4X C5X 120.0
C3X C4X H4XA 120.0
C5X C4X H4XA 120.0
C6X C5X C4X 120.0
C6X C5X H5XA 120.0
C4X C5X H5XA 120.0
C5X C6X C1X 120.0
C5X C6X H6XA 120.0
C1X C6X H6XA 120.0
C1 Pd1 P1 94.07(15)
C1 Pd1 Br1 176.10(15)
P1 Pd1 Br1 86.72(4)
C1 Pd1 Br2 85.08(14)
P1 Pd1 Br2 178.19(5)
Br1 Pd1 Br2 94.24(2)
C2 Pd2 P2 92.58(15)
C2 Pd2 Br4 174.09(15)
P2 Pd2 Br4 92.27(4)
C2 Pd2 Br3 84.60(14)
P2 Pd2 Br3 177.09(4)
Br4 Pd2 Br3 90.50(2)
C1X P1 C1A 100.3(3)
C1X P1 C1C 110.4(3)
C1A P1 C1C 102.9(2)
C1X P1 C1B 12.7
C1A P1 C1B 111.7(3)
C1C P1 C1B 101.5(3)
C1X P1 Pd1 111.35(16)
C1A P1 Pd1 112.8(2)
C1C P1 Pd1 117.53(12)
C1B P1 Pd1 109.84(15)
C1D P2 C1F 106.5(2)
C1D P2 C1E 105.0(2)
C1F P2 C1E 103.5(2)
C1D P2 Pd2 112.68(18)
C1F P2 Pd2 112.81(18)
C1E P2 Pd2 115.42(17)
C2 N1 C1 111.6(4)
C2 N1 C3 124.4(4)
C1 N1 C3 123.9(4)
C1 N2 N3 109.5(4)
C1 N2 C4 127.8(5)
N3 N2 C4 122.6(4)
C2 N3 N2 109.3(4)
C2 N3 C5 129.2(5)
N2 N3 C5 121.5(4)
N2 C1 N1 104.7(4)
N2 C1 Pd1 128.5(4)
N1 C1 Pd1 126.8(4)
N3 C2 N1 104.9(4)
N3 C2 Pd2 129.9(4)
N1 C2 Pd2 125.1(4)
N1 C3 H3A 109.5
N1 C3 H3B 109.5
H3A C3 H3B 109.5
N1 C3 H3C 109.5
H3A C3 H3C 109.5
H3B C3 H3C 109.5
N2 C4 H4A 109.5
N2 C4 H4B 109.5
H4A C4 H4B 109.5
N2 C4 H4C 109.5
H4A C4 H4C 109.5
H4B C4 H4C 109.5
N3 C5 H5A 109.5
N3 C5 H5B 109.5
H5A C5 H5B 109.5
N3 C5 H5C 109.5
H5A C5 H5C 109.5
H5B C5 H5C 109.5
C2A C1A C6A 120.0(5)
C2A C1A P1 121.2(4)
C6A C1A P1 118.8(4)
C3A C2A C1A 119.7(6)
C3A C2A H2A 120.1
C1A C2A H2A 120.1
C4A C3A C2A 119.9(7)
C4A C3A H3A1 120.1
C2A C3A H3A1 120.1
C5A C4A C3A 120.5(7)
C5A C4A H4A1 119.8
C3A C4A H4A1 119.8
C4A C5A C6A 120.8(6)
C4A C5A H5A1 119.6
C6A C5A H5A1 119.6
C5A C6A C1A 119.0(5)
C5A C6A H6A 120.5
C1A C6A H6A 120.5
C2C C1C C6C 118.5(3)
C2C C1C P1 123.50(12)
C6C C1C P1 117.9(3)
C1C C2C C3C 120.8(3)
C1C C2C H2C 119.6
C3C C2C H2C 119.6
C4C C3C C2C 120.3(6)
C4C C3C H3C1 119.8
C2C C3C H3C1 119.8
C3C C4C C5C 119.5(6)
C3C C4C H4C1 120.2
C5C C4C H4C1 120.2
C6C C5C C4C 120.0(6)
C6C C5C H5C1 120.0
C4C C5C H5C1 120.0
C5C C6C C1C 120.7(5)
C5C C6C H6C 119.7
C1C C6C H6C 119.7
C2D C1D C6D 119.4(5)
C2D C1D P2 118.7(4)
C6D C1D P2 121.9(5)
C1D C2D C3D 119.6(6)
C1D C2D H2D 120.2
C3D C2D H2D 120.2
C4D C3D C2D 120.8(7)
C4D C3D H3D 119.6
C2D C3D H3D 119.6
C5D C4D C3D 119.6(6)
C5D C4D H4D 120.2
C3D C4D H4D 120.2
C6D C5D C4D 120.5(6)
C6D C5D H5D 119.8
C4D C5D H5D 119.8
C5D C6D C1D 120.2(6)
C5D C6D H6D 119.9
C1D C6D H6D 119.9
C6E C1E C2E 119.1(5)
C6E C1E P2 121.4(4)
C2E C1E P2 119.4(4)
C3E C2E C1E 119.7(6)
C3E C2E H2E 120.2
C1E C2E H2E 120.2
C2E C3E C4E 120.4(6)
C2E C3E H3E 119.8
C4E C3E H3E 119.8
C5E C4E C3E 121.0(6)
C5E C4E H4E 119.5
C3E C4E H4E 119.5
C4E C5E C6E 119.1(6)
C4E C5E H5E 120.4
C6E C5E H5E 120.4
C1E C6E C5E 120.6(6)
C1E C6E H6E 119.7
C5E C6E H6E 119.7
C2F C1F C6F 119.6(5)
C2F C1F P2 121.4(4)
C6F C1F P2 119.0(4)
C1F C2F C3F 119.2(6)
C1F C2F H2F 120.4
C3F C2F H2F 120.4
C4F C3F C2F 120.2(6)
C4F C3F H3F 119.9
C2F C3F H3F 119.9
C5F C4F C3F 120.3(6)
C5F C4F H4F 119.9
C3F C4F H4F 119.9
C5F C6F C1F 120.9(6)
C5F C6F H6F 119.6
C1F C6F H6F 119.6
C4F C5F C6F 119.8(6)
C4F C5F H5F 120.1
C6F C5F H5F 120.1
Cl4 C2S Cl3 118.5(9)
Cl4 C2S H2S1 107.7
Cl3 C2S H2S1 107.7
Cl4 C2S H2S2 107.7
Cl3 C2S H2S2 107.7
H2S1 C2S H2S2 107.1
Cl2 C1S Cl1 117.2(10)
Cl2 C1S H1S1 108.0
Cl1 C1S H1S1 108.0
Cl2 C1S H1S2 108.0
Cl1 C1S H1S2 108.0
H1S1 C1S H1S2 107.2
Cl5 C3S Cl6 112.1(11)
Cl5 C3S H3S1 109.2
Cl6 C3S H3S1 109.2
Cl5 C3S H3S2 109.2
Cl6 C3S H3S2 109.2
H3S1 C3S H3S2 107.9

loop_
_geom_bond_atom_site_label_1
_geom_bond_atom_site_label_2
_geom_bond_distance
C1B C2B 1.3900
C1B C6B 1.3900
C1B P1 1.858(4)
C2B C3B 1.3900
C2B H2BA 0.9500
C3B C4B 1.3900
C3B H3BA 0.9500
C4B C5B 1.3900
C4B H4BA 0.9500
C5B C6B 1.3900
C5B H5BA 0.9500
C6B H6BA 0.9500
C1X C2X 1.3900
C1X C6X 1.3900
C1X P1 1.811(3)
C2X C3X 1.3900
C2X H2XA 0.9500
C3X C4X 1.3900
C3X H3XA 0.9500
C4X C5X 1.3900
C4X H4XA 0.9500
C5X C6X 1.3900
C5X H5XA 0.9500
C6X H6XA 0.9500
Pd1 C1 1.968(5)
Pd1 P1 2.2663(15)
Pd1 Br1 2.4496(7)
Pd1 Br2 2.4701(7)
Pd2 C2 1.976(5)
Pd2 P2 2.2693(14)
Pd2 Br4 2.4568(7)
Pd2 Br3 2.4598(7)
P1 C1A 1.824(6)
P1 C1C 1.828(4)
P2 C1D 1.817(6)
P2 C1F 1.819(5)
P2 C1E 1.825(5)
N1 C2 1.360(7)
N1 C1 1.373(6)
N1 C3 1.466(7)
N2 C1 1.320(7)
N2 N3 1.383(6)
N2 C4 1.462(7)
N3 C2 1.326(7)
N3 C5 1.469(7)
C3 H3A 0.9800
C3 H3B 0.9800
C3 H3C 0.9800
C4 H4A 0.9800
C4 H4B 0.9800
C4 H4C 0.9800
C5 H5A 0.9800
C5 H5B 0.9800
C5 H5C 0.9800
C1A C2A 1.387(9)
C1A C6A 1.396(6)
C2A C3A 1.386(9)
C2A H2A 0.9500
C3A C4A 1.381(9)
C3A H3A1 0.9500
C4A C5A 1.361(11)
C4A H4A1 0.9500
C5A C6A 1.386(8)
C5A H5A1 0.9500
C6A H6A 0.9500
C1C C2C 1.3839
C1C C6C 1.398(6)
C2C C3C 1.392(7)
C2C H2C 0.9500
C3C C4C 1.370(9)
C3C H3C1 0.9500
C4C C5C 1.401(9)
C4C H4C1 0.9500
C5C C6C 1.378(8)
C5C H5C1 0.9500
C6C H6C 0.9500
C1D C2D 1.380(8)
C1D C6D 1.395(8)
C2D C3D 1.385(9)
C2D H2D 0.9500
C3D C4D 1.375(10)
C3D H3D 0.9500
C4D C5D 1.373(10)
C4D H4D 0.9500
C5D C6D 1.373(9)
C5D H5D 0.9500
C6D H6D 0.9500
C1E C6E 1.381(8)
C1E C2E 1.415(8)
C2E C3E 1.377(8)
C2E H2E 0.9500
C3E C4E 1.380(10)
C3E H3E 0.9500
C4E C5E 1.373(9)
C4E H4E 0.9500
C5E C6E 1.406(8)
C5E H5E 0.9500
C6E H6E 0.9500
C1F C2F 1.385(8)
C1F C6F 1.388(8)
C2F C3F 1.393(8)
C2F H2F 0.9500
C3F C4F 1.386(10)
C3F H3F 0.9500
C4F C5F 1.369(9)
C4F H4F 0.9500
C6F C5F 1.373(8)
C6F H6F 0.9500
C5F H5F 0.9500
C2S Cl4 1.689(13)
C2S Cl3 1.690(11)
C2S H2S1 0.9900
C2S H2S2 0.9900
C1S Cl2 1.666(13)
C1S Cl1 1.712(13)
C1S H1S1 0.9900
C1S H1S2 0.9900
C3S Cl5 1.696(14)
C3S Cl6 1.700(12)
C3S H3S1 0.9900
C3S H3S2 0.9900
